data_7116082
loop_
_publ_author_name
'Kentaro Okuma'
'Tomohiro Koga'
'Saori Ozaki'
'Yutaro Suzuki'
'Kenta Horigami'
'Noriyoshi Nagahora'
'Kosei Shioji'
'Masatora Fukuda'
'Masanobu Deshimaru'

_publ_section_title
;
 One-pot synthesis of dibenzo[b,h][1,6]naphthyridines from
 2-acetylaminobenzaldehyde: application to a fluorescent DNA-binding
 compound
;
_journal_name_full Chem.Commun.
_journal_page_first 15525
_journal_paper_doi 10.1039/C4cc07807A
_journal_volume 50
_journal_year 2014
_chemical_formula_moiety 'C23 H16 N2'
_chemical_formula_sum 'C23 H16 N2'
_chemical_formula_weight 320.38
_chemical_name_common dibenzonaphthyridine
_chemical_name_systematic
; 
 ? 
;
_space_group_IT_number 15
_symmetry_cell_setting monoclinic
_symmetry_Int_Tables_number 15
_symmetry_space_group_name_Hall '-C 2yc'
_symmetry_space_group_name_H-M 'C 1 2/c 1'
_atom_sites_solution_hydrogens geom
_atom_sites_solution_primary direct
_atom_sites_solution_secondary difmap
_audit_creation_method SHELXL-97
_cell_angle_alpha 90.00
_cell_angle_beta 90.257(9)
_cell_angle_gamma 90.00
_cell_formula_units_Z 8
_cell_length_a 36.980(18)
_cell_length_b 5.904(3)
_cell_length_c 15.103(7)
_cell_measurement_reflns_used 3208
_cell_measurement_temperature 293(2)
_cell_measurement_theta_max 26.0
_cell_measurement_theta_min 3.31
_cell_volume 3297(3)
_computing_cell_refinement 'Crystal Clear ver 1.3.6 SP3 (Rigaku, 2007)'
_computing_data_collection 'Crystal Clear ver 1.3.6 SP3 (Rigaku, 2007)'
_computing_data_reduction 'Crystal Clear ver 1.3.6 SP3 (Rigaku, 2007)'
_computing_molecular_graphics 'ORTEPIII (Burnett & Johnson, 1996)'
_computing_publication_material 'yadokari-XG (Wakita, 2005)'
_computing_structure_refinement 'SHELXL-97 (Sheldrick, 1997)'
_computing_structure_solution 'SHELXS-97 (Sheldrick, 1990)'
_diffrn_ambient_temperature 293(2)
_diffrn_measured_fraction_theta_full 0.989
_diffrn_measured_fraction_theta_max 0.989
_diffrn_measurement_device_type Rigaku_Saturn724+
_diffrn_measurement_method 'Omega scans'
_diffrn_radiation_monochromator graphite
_diffrn_radiation_source 'fine-focus sealed tube'
_diffrn_radiation_type MoK\a
_diffrn_radiation_wavelength 0.71075
_diffrn_reflns_av_R_equivalents 0.0822
_diffrn_reflns_av_sigmaI/netI 0.0821
_diffrn_reflns_limit_h_max 45
_diffrn_reflns_limit_h_min -45
_diffrn_reflns_limit_k_max 5
_diffrn_reflns_limit_k_min -7
_diffrn_reflns_limit_l_max 16
_diffrn_reflns_limit_l_min -17
_diffrn_reflns_number 10985
_diffrn_reflns_theta_full 26.00
_diffrn_reflns_theta_max 26.00
_diffrn_reflns_theta_min 3.31
_exptl_absorpt_coefficient_mu 0.076
_exptl_absorpt_correction_T_max 0.9962
_exptl_absorpt_correction_T_min 0.9812
_exptl_absorpt_correction_type multi-scan
_exptl_absorpt_process_details
;
Jacobson, RA (1998). REQAB. Version 1.1. Molecular Structure Corporation,
 9009 Research Forest Drive, The Woodlands, TX 77381, USA.
;
_exptl_crystal_colour colorless
_exptl_crystal_density_diffrn 1.291
_exptl_crystal_density_method 'not measured'
_exptl_crystal_description needle
_exptl_crystal_F_000 1344
_exptl_crystal_size_max 0.25
_exptl_crystal_size_mid 0.05
_exptl_crystal_size_min 0.05
_refine_diff_density_max 0.134
_refine_diff_density_min -0.156
_refine_diff_density_rms 0.038
_refine_ls_extinction_method none
_refine_ls_goodness_of_fit_ref 1.025
_refine_ls_hydrogen_treatment constr
_refine_ls_matrix_type full
_refine_ls_number_parameters 227
_refine_ls_number_reflns 3208
_refine_ls_number_restraints 0
_refine_ls_restrained_S_all 1.025
_refine_ls_R_factor_all 0.1603
_refine_ls_R_factor_gt 0.0707
_refine_ls_shift/su_max 0.000
_refine_ls_shift/su_mean 0.000
_refine_ls_structure_factor_coef Fsqd
_refine_ls_weighting_details 'calc w=1/[\s^2^(Fo^2^)+(0.0687P)^2^+0.0000P] where P=(Fo^2^+2Fc^2^)/3'
_refine_ls_weighting_scheme calc
_refine_ls_wR_factor_gt 0.1356
_refine_ls_wR_factor_ref 0.1720
_reflns_number_gt 1561
_reflns_number_total 3208
_reflns_threshold_expression >2sigma(I)
_cod_data_source_file c4cc07807a2.cif
_cod_data_source_block 110719
_cod_original_sg_symbol_H-M 'C 2/c'
_cod_database_code 7116082

loop_
_symmetry_equiv_pos_as_xyz
'x, y, z'
'-x, y, -z+1/2'
'x+1/2, y+1/2, z'
'-x+1/2, y+1/2, -z+1/2'
'-x, -y, -z'
'x, -y, z-1/2'
'-x+1/2, -y+1/2, -z'
'x+1/2, -y+1/2, z-1/2'

loop_
_atom_site_label
_atom_site_type_symbol
_atom_site_fract_x
_atom_site_fract_y
_atom_site_fract_z
_atom_site_U_iso_or_equiv
_atom_site_adp_type
_atom_site_occupancy
_atom_site_symmetry_multiplicity
_atom_site_calc_flag
_atom_site_refinement_flags
N1 N 0.93666(7) 0.3395(4) -0.00415(15) 0.0537(7) Uani 1 1 d .
C1 C 0.92205(9) 0.5179(5) -0.04988(17) 0.0490(8) Uani 1 1 d .
C2 C 0.88463(9) 0.5664(5) -0.04973(18) 0.0492(8) Uani 1 1 d .
C3 C 0.86214(9) 0.4314(5) 0.00149(17) 0.0513(8) Uani 1 1 d .
H1 H 0.8375 0.4613 0.0035 0.062 Uiso 1 1 calc R
C4 C 0.85413(9) 0.1007(5) 0.10281(17) 0.0452(8) Uani 1 1 d .
N2 N 0.86715(7) -0.0804(4) 0.14197(14) 0.0473(7) Uani 1 1 d .
C5 C 0.90439(9) -0.1222(5) 0.13705(17) 0.0448(8) Uani 1 1 d .
C6 C 0.92838(8) 0.0181(5) 0.09189(16) 0.0435(7) Uani 1 1 d .
C7 C 0.91390(8) 0.2123(5) 0.04357(18) 0.0448(8) Uani 1 1 d .
C8 C 0.87640(8) 0.2526(5) 0.04955(17) 0.0422(7) Uani 1 1 d .
C9 C 0.94575(10) 0.6579(6) -0.0994(2) 0.0639(10) Uani 1 1 d .
H2 H 0.9705 0.6291 -0.0992 0.077 Uiso 1 1 calc R
C10 C 0.93223(12) 0.8341(6) -0.1473(2) 0.0723(11) Uani 1 1 d .
H3 H 0.9478 0.9236 -0.1804 0.087 Uiso 1 1 calc R
C11 C 0.89507(12) 0.8829(6) -0.1474(2) 0.0724(11) Uani 1 1 d .
H4 H 0.8864 1.0052 -0.1799 0.087 Uiso 1 1 calc R
C12 C 0.87169(10) 0.7530(5) -0.1003(2) 0.0629(10) Uani 1 1 d .
H5 H 0.8471 0.7863 -0.1011 0.075 Uiso 1 1 calc R
C13 C 0.91764(10) -0.3126(5) 0.18240(18) 0.0563(9) Uani 1 1 d .
H6 H 0.9018 -0.4073 0.2125 0.068 Uiso 1 1 calc R
C14 C 0.95399(10) -0.3585(6) 0.1822(2) 0.0617(9) Uani 1 1 d .
H7 H 0.9627 -0.4857 0.2117 0.074 Uiso 1 1 calc R
C15 C 0.97781(10) -0.2166(6) 0.1384(2) 0.0650(10) Uani 1 1 d .
H8 H 1.0024 -0.2489 0.1391 0.078 Uiso 1 1 calc R
C16 C 0.96547(9) -0.0293(6) 0.09409(19) 0.0563(9) Uani 1 1 d .
H9 H 0.9817 0.0661 0.0656 0.068 Uiso 1 1 calc R
C17 C 0.81522(9) 0.1488(5) 0.11487(17) 0.0463(8) Uani 1 1 d .
C18 C 0.80363(9) 0.3541(5) 0.14949(19) 0.0563(9) Uani 1 1 d .
H10 H 0.8206 0.4646 0.1640 0.068 Uiso 1 1 calc R
C19 C 0.76747(10) 0.3963(6) 0.16257(19) 0.0608(10) Uani 1 1 d .
H11 H 0.7605 0.5343 0.1868 0.073 Uiso 1 1 calc R
C20 C 0.74122(9) 0.2388(6) 0.14066(19) 0.0552(9) Uani 1 1 d .
C21 C 0.75263(9) 0.0368(6) 0.1053(2) 0.0615(9) Uani 1 1 d .
H12 H 0.7355 -0.0714 0.0894 0.074 Uiso 1 1 calc R
C22 C 0.78896(9) -0.0097(5) 0.09285(18) 0.0559(9) Uani 1 1 d .
H13 H 0.7958 -0.1487 0.0694 0.067 Uiso 1 1 calc R
C23 C 0.70177(9) 0.2906(6) 0.1554(2) 0.0763(11) Uani 1 1 d .
H14 H 0.6919 0.3625 0.1037 0.115 Uiso 1 1 calc R
H15 H 0.6994 0.3900 0.2054 0.115 Uiso 1 1 calc R
H16 H 0.6889 0.1523 0.1666 0.115 Uiso 1 1 calc R

loop_
_atom_site_aniso_label
_atom_site_aniso_U_11
_atom_site_aniso_U_22
_atom_site_aniso_U_33
_atom_site_aniso_U_23
_atom_site_aniso_U_13
_atom_site_aniso_U_12
N1 0.059(2) 0.0483(16) 0.0537(15) -0.0045(13) 0.0094(13) -0.0061(14)
C1 0.064(2) 0.0414(18) 0.0412(17) -0.0040(15) 0.0082(15) -0.0059(17)
C2 0.056(2) 0.0447(18) 0.0466(17) 0.0020(15) 0.0016(15) 0.0009(17)
C3 0.050(2) 0.0523(19) 0.0518(18) -0.0008(16) 0.0027(15) -0.0003(17)
C4 0.050(2) 0.0461(19) 0.0391(16) -0.0042(14) 0.0031(14) -0.0019(16)
N2 0.0478(18) 0.0473(16) 0.0466(14) -0.0013(12) 0.0030(12) -0.0006(13)
C5 0.053(2) 0.0449(18) 0.0370(16) -0.0054(14) 0.0008(14) 0.0006(16)
C6 0.047(2) 0.0446(18) 0.0383(15) -0.0046(14) -0.0029(13) 0.0032(16)
C7 0.047(2) 0.0434(18) 0.0443(17) -0.0105(14) 0.0037(14) -0.0034(15)
C8 0.048(2) 0.0409(18) 0.0379(16) -0.0045(13) -0.0003(13) -0.0020(15)
C9 0.077(3) 0.055(2) 0.060(2) -0.0025(17) 0.0174(18) -0.012(2)
C10 0.098(3) 0.057(2) 0.062(2) 0.0021(19) 0.026(2) -0.011(2)
C11 0.105(4) 0.056(2) 0.057(2) 0.0126(17) 0.008(2) 0.004(2)
C12 0.073(3) 0.056(2) 0.060(2) 0.0082(17) 0.0003(18) 0.001(2)
C13 0.070(3) 0.049(2) 0.0493(18) -0.0025(15) -0.0010(17) -0.0006(18)
C14 0.068(3) 0.059(2) 0.058(2) 0.0018(17) -0.0118(18) 0.014(2)
C15 0.058(3) 0.067(2) 0.070(2) -0.0045(19) -0.0084(18) 0.005(2)
C16 0.052(2) 0.057(2) 0.0598(19) 0.0004(17) 0.0000(16) 0.0021(18)
C17 0.048(2) 0.0464(18) 0.0444(17) 0.0012(14) 0.0059(14) -0.0040(16)
C18 0.055(2) 0.048(2) 0.065(2) -0.0102(16) 0.0042(16) -0.0027(18)
C19 0.066(3) 0.056(2) 0.060(2) -0.0049(16) 0.0095(18) 0.009(2)
C20 0.048(2) 0.070(2) 0.0476(18) 0.0088(17) -0.0003(15) 0.0062(19)
C21 0.050(2) 0.063(2) 0.072(2) -0.0040(18) 0.0018(18) -0.0057(19)
C22 0.061(2) 0.0441(19) 0.063(2) -0.0048(16) 0.0041(16) 0.0012(18)
C23 0.054(3) 0.099(3) 0.076(2) 0.004(2) 0.0010(18) 0.013(2)

loop_
_atom_type_symbol
_atom_type_description
_atom_type_scat_dispersion_real
_atom_type_scat_dispersion_imag
_atom_type_scat_source
C C 0.0033 0.0016 'International Tables Vol C Tables 4.2.6.8 and 6.1.1.4'
H H 0.0000 0.0000 'International Tables Vol C Tables 4.2.6.8 and 6.1.1.4'
N N 0.0061 0.0033 'International Tables Vol C Tables 4.2.6.8 and 6.1.1.4'

loop_
_geom_angle_atom_site_label_1
_geom_angle_atom_site_label_2
_geom_angle_atom_site_label_3
_geom_angle
C7 N1 C1 117.0(3)
N1 C1 C2 122.6(3)
N1 C1 C9 118.1(3)
C2 C1 C9 119.3(3)
C3 C2 C1 118.2(3)
C3 C2 C12 122.9(3)
C1 C2 C12 118.9(3)
C8 C3 C2 120.1(3)
N2 C4 C8 122.8(3)
N2 C4 C17 117.2(3)
C8 C4 C17 120.0(3)
C4 N2 C5 118.6(3)
C6 C5 N2 123.3(3)
C6 C5 C13 119.5(3)
N2 C5 C13 117.1(3)
C5 C6 C16 119.7(3)
C5 C6 C7 118.6(3)
C16 C6 C7 121.7(3)
N1 C7 C8 124.1(3)
N1 C7 C6 118.6(3)
C8 C7 C6 117.3(3)
C3 C8 C7 117.9(3)
C3 C8 C4 122.9(3)
C7 C8 C4 119.2(3)
C10 C9 C1 119.9(4)
C9 C10 C11 121.0(3)
C12 C11 C10 120.6(3)
C11 C12 C2 120.3(4)
C14 C13 C5 119.9(3)
C13 C14 C15 120.4(3)
C16 C15 C14 120.7(3)
C15 C16 C6 119.8(3)
C22 C17 C18 117.5(3)
C22 C17 C4 121.4(3)
C18 C17 C4 121.1(3)
C19 C18 C17 120.9(3)
C18 C19 C20 121.7(3)
C21 C20 C19 117.4(3)
C21 C20 C23 122.2(3)
C19 C20 C23 120.4(3)
C20 C21 C22 121.6(3)
C21 C22 C17 120.8(3)

loop_
_geom_bond_atom_site_label_1
_geom_bond_atom_site_label_2
_geom_bond_distance
N1 C7 1.340(3)
N1 C1 1.370(4)
C1 C2 1.413(4)
C1 C9 1.420(4)
C2 C3 1.390(4)
C2 C12 1.422(4)
C3 C8 1.384(4)
C4 N2 1.312(3)
C4 C8 1.462(4)
C4 C17 1.479(4)
N2 C5 1.401(4)
C5 C6 1.394(4)
C5 C13 1.404(4)
C6 C16 1.400(4)
C6 C7 1.460(4)
C7 C8 1.410(4)
C9 C10 1.360(4)
C10 C11 1.404(5)
C11 C12 1.359(4)
C13 C14 1.371(4)
C14 C15 1.386(4)
C15 C16 1.370(4)
C17 C22 1.388(4)
C17 C18 1.388(4)
C18 C19 1.375(4)
C19 C20 1.383(4)
C20 C21 1.374(4)
C20 C23 1.508(4)
C21 C22 1.385(4)

loop_
_geom_torsion_atom_site_label_1
_geom_torsion_atom_site_label_2
_geom_torsion_atom_site_label_3
_geom_torsion_atom_site_label_4
_geom_torsion
C7 N1 C1 C2 -1.6(4)
C7 N1 C1 C9 178.7(2)
N1 C1 C2 C3 2.3(4)
C9 C1 C2 C3 -178.0(2)
N1 C1 C2 C12 -179.0(3)
C9 C1 C2 C12 0.8(4)
C1 C2 C3 C8 -1.0(4)
C12 C2 C3 C8 -179.7(3)
C8 C4 N2 C5 4.0(4)
C17 C4 N2 C5 -175.6(2)
C4 N2 C5 C6 -0.6(4)
C4 N2 C5 C13 177.7(2)
N2 C5 C6 C16 176.6(3)
C13 C5 C6 C16 -1.6(4)
N2 C5 C6 C7 -3.1(4)
C13 C5 C6 C7 178.7(2)
C1 N1 C7 C8 -0.4(4)
C1 N1 C7 C6 178.9(2)
C5 C6 C7 N1 -176.1(2)
C16 C6 C7 N1 4.2(4)
C5 C6 C7 C8 3.2(4)
C16 C6 C7 C8 -176.5(3)
C2 C3 C8 C7 -0.8(4)
C2 C3 C8 C4 -178.3(2)
N1 C7 C8 C3 1.6(4)
C6 C7 C8 C3 -177.7(2)
N1 C7 C8 C4 179.2(2)
C6 C7 C8 C4 -0.1(4)
N2 C4 C8 C3 173.8(3)
C17 C4 C8 C3 -6.6(4)
N2 C4 C8 C7 -3.8(4)
C17 C4 C8 C7 175.9(3)
N1 C1 C9 C10 178.6(3)
C2 C1 C9 C10 -1.1(4)
C1 C9 C10 C11 1.1(5)
C9 C10 C11 C12 -0.7(5)
C10 C11 C12 C2 0.4(5)
C3 C2 C12 C11 178.3(3)
C1 C2 C12 C11 -0.4(4)
C6 C5 C13 C14 0.2(4)
N2 C5 C13 C14 -178.1(3)
C5 C13 C14 C15 0.8(5)
C13 C14 C15 C16 -0.4(5)
C14 C15 C16 C6 -0.9(4)
C5 C6 C16 C15 1.9(4)
C7 C6 C16 C15 -178.4(3)
N2 C4 C17 C22 -56.1(4)
C8 C4 C17 C22 124.3(3)
N2 C4 C17 C18 123.3(3)
C8 C4 C17 C18 -56.3(4)
C22 C17 C18 C19 1.0(4)
C4 C17 C18 C19 -178.4(3)
C17 C18 C19 C20 -1.1(5)
C18 C19 C20 C21 0.2(4)
C18 C19 C20 C23 -179.7(3)
C19 C20 C21 C22 0.7(4)
C23 C20 C21 C22 -179.4(3)
C20 C21 C22 C17 -0.8(5)
C18 C17 C22 C21 -0.1(4)
C4 C17 C22 C21 179.3(3)
